data_4308811
loop_
_publ_author_name
'Jie-Peng Zhang'
'Yan-Yong Lin'
'Xiao-Chun Huang'
'Xiao-Ming Chen'

_publ_section_title
;
Well-Resolved, New Water Morphologies Obtained by Modification of the
Hydrophilic/Hydrophobic Character and Shapes of the Supporting Layers
;
_journal_name_full 'Inorganic Chemistry'
_journal_page_first 3146
_journal_page_last 3150
_journal_paper_doi 10.1021/ic0483186
_journal_volume 44
_journal_year 2005
_chemical_formula_sum 'C40 H57 Ag4 N8 O18.5'
_chemical_formula_weight 1377.42
_chemical_name_systematic
; 
 ? 
;
_space_group_IT_number 68
_symmetry_cell_setting orthorhombic
_symmetry_space_group_name_Hall '-C 2a 2ac'
_symmetry_space_group_name_H-M 'C c c a :2'
_atom_sites_solution_hydrogens geom
_atom_sites_solution_primary direct
_atom_sites_solution_secondary difmap
_audit_creation_method SHELXL-97
_cell_angle_alpha 90.00
_cell_angle_beta 90.00
_cell_angle_gamma 90.00
_cell_formula_units_Z 8
_cell_length_a 17.0202(13)
_cell_length_b 21.3162(16)
_cell_length_c 27.282(2)
_cell_measurement_temperature 123(2)
_cell_volume 9898.1(13)
_computing_cell_refinement 'SAINT-PLUS for Windows NT, Ver. 6.0'
_computing_data_collection 'SMART for Windows NT, Bruker AXS Inc., 1998'
_computing_data_reduction 'SAINT-PLUS for Windows NT, Ver. 6.0'
_computing_molecular_graphics 'SHELXTL Ver. 6.10, (Sheldrick, 2000)'
_computing_publication_material 'SHELXTL Ver. 6.10, (Sheldrick, 2000)'
_computing_structure_refinement 'SHELXTL Ver. 6.10, (Sheldrick, 2000)'
_computing_structure_solution 'SHELXTL Ver. 6.10, (Sheldrick, 2000)'
_diffrn_ambient_temperature 123(2)
_diffrn_measured_fraction_theta_full 0.983
_diffrn_measured_fraction_theta_max 0.983
_diffrn_measurement_device_type 'Bruker Apex CCD'
_diffrn_measurement_method '\w scan'
_diffrn_radiation_monochromator graphite
_diffrn_radiation_source 'fine-focus sealed tube'
_diffrn_radiation_type MoK\a
_diffrn_radiation_wavelength 0.71073
_diffrn_reflns_av_R_equivalents 0.0297
_diffrn_reflns_av_sigmaI/netI 0.0440
_diffrn_reflns_limit_h_max 22
_diffrn_reflns_limit_h_min -19
_diffrn_reflns_limit_k_max 22
_diffrn_reflns_limit_k_min -28
_diffrn_reflns_limit_l_max 33
_diffrn_reflns_limit_l_min -36
_diffrn_reflns_number 21804
_diffrn_reflns_theta_full 28.29
_diffrn_reflns_theta_max 28.29
_diffrn_reflns_theta_min 2.14
_exptl_absorpt_coefficient_mu 1.640
_exptl_absorpt_correction_T_max 0.9524
_exptl_absorpt_correction_T_min 0.9225
_exptl_crystal_colour pale-yellow
_exptl_crystal_density_diffrn 1.849
_exptl_crystal_density_method 'not measured'
_exptl_crystal_description plate-like
_exptl_crystal_F_000 5512
_exptl_crystal_size_max 0.05
_exptl_crystal_size_mid 0.05
_exptl_crystal_size_min 0.03
_refine_diff_density_max 0.782
_refine_diff_density_min -0.546
_refine_diff_density_rms 0.130
_refine_ls_extinction_method none
_refine_ls_goodness_of_fit_ref 1.018
_refine_ls_hydrogen_treatment mixed
_refine_ls_matrix_type full
_refine_ls_number_parameters 401
_refine_ls_number_reflns 6068
_refine_ls_number_restraints 0
_refine_ls_restrained_S_all 1.018
_refine_ls_R_factor_all 0.0550
_refine_ls_R_factor_gt 0.0391
_refine_ls_shift/su_max 0.001
_refine_ls_shift/su_mean 0.000
_refine_ls_structure_factor_coef Fsqd
_refine_ls_weighting_details 'calc w=1/[\s^2^(Fo^2^)+(0.0442P)^2^+0.0000P] where P=(Fo^2^+2Fc^2^)/3'
_refine_ls_weighting_scheme calc
_refine_ls_wR_factor_gt 0.0795
_refine_ls_wR_factor_ref 0.0834
_reflns_number_gt 4546
_reflns_number_total 6068
_reflns_threshold_expression >2sigma(I)
_cod_data_source_file ic0483186si20041128_102903_3.cif
_cod_data_source_block compound_3
_cod_original_cell_volume 9898.2(13)
_cod_original_sg_symbol_H-M 'C c c a'
_cod_original_formula_sum 'C40 H57 Ag4 N8 O18.50'
_cod_database_code 4308811

loop_
_symmetry_equiv_pos_as_xyz
'x, y, z'
'-x+1/2, -y, z'
'-x, y, -z+1/2'
'x+1/2, -y, -z+1/2'
'x+1/2, y+1/2, z'
'-x+1, -y+1/2, z'
'-x+1/2, y+1/2, -z+1/2'
'x+1, -y+1/2, -z+1/2'
'-x, -y, -z'
'x-1/2, y, -z'
'x, -y, z-1/2'
'-x-1/2, y, z-1/2'
'-x+1/2, -y+1/2, -z'
'x, y+1/2, -z'
'x+1/2, -y+1/2, z-1/2'
'-x, y+1/2, z-1/2'

loop_
_atom_site_label
_atom_site_type_symbol
_atom_site_fract_x
_atom_site_fract_y
_atom_site_fract_z
_atom_site_U_iso_or_equiv
_atom_site_adp_type
_atom_site_occupancy
_atom_site_symmetry_multiplicity
_atom_site_calc_flag
_atom_site_refinement_flags
_atom_site_disorder_assembly
_atom_site_disorder_group
Ag1 Ag 0.089119(16) 0.238108(13) -0.057509(9) 0.02184(8) Uani 1 1 d . . .
Ag2 Ag 0.027460(16) 0.178560(12) 0.024197(9) 0.01968(8) Uani 1 1 d . . .
N1 N 0.16221(16) 0.29196(14) -0.00485(10) 0.0182(6) Uani 1 1 d . . .
N2 N 0.17082(17) 0.30417(14) -0.10441(10) 0.0215(6) Uani 1 1 d . . .
N3 N -0.02272(16) 0.10999(13) -0.02862(10) 0.0162(6) Uani 1 1 d . . .
N4 N -0.0377(2) 0.10069(14) 0.07115(11) 0.0246(7) Uani 1 1 d . . .
O1 O 0.10481(15) 0.24475(12) 0.06153(9) 0.0231(5) Uani 1 1 d . . .
O2 O 0.02715(15) 0.16293(12) -0.09483(9) 0.0242(6) Uani 1 1 d . . .
C1 C 0.1580(2) 0.28231(16) 0.04391(12) 0.0165(7) Uani 1 1 d . . .
C2 C 0.2098(2) 0.31392(16) 0.07615(13) 0.0201(7) Uani 1 1 d . . .
H2A H 0.2061 0.3076 0.1105 0.024 Uiso 1 1 calc R . .
C3 C 0.2649(2) 0.35339(16) 0.05754(13) 0.0206(7) Uani 1 1 d . . .
H3A H 0.3001 0.3746 0.0789 0.025 Uiso 1 1 calc R . .
C4 C 0.2698(2) 0.36259(18) 0.00751(13) 0.0247(8) Uani 1 1 d . . .
H4A H 0.3083 0.3900 -0.0057 0.030 Uiso 1 1 calc R . .
C5 C 0.21803(19) 0.33157(15) -0.02315(13) 0.0179(7) Uani 1 1 d . . .
C6 C 0.2168(2) 0.34073(16) -0.07729(12) 0.0185(7) Uani 1 1 d . . .
C7 C 0.2623(2) 0.3866(2) -0.09975(15) 0.0354(10) Uani 1 1 d . . .
H7A H 0.2952 0.4130 -0.0806 0.043 Uiso 1 1 calc R . .
C8 C 0.2592(3) 0.3937(2) -0.15022(16) 0.0398(11) Uani 1 1 d . . .
H8A H 0.2904 0.4249 -0.1657 0.048 Uiso 1 1 calc R . .
C9 C 0.2121(2) 0.35631(18) -0.17765(14) 0.0283(9) Uani 1 1 d . . .
H9A H 0.2093 0.3607 -0.2123 0.034 Uiso 1 1 calc R . .
C10 C 0.1682(2) 0.31149(19) -0.15309(13) 0.0284(9) Uani 1 1 d . . .
H10A H 0.1349 0.2848 -0.1716 0.034 Uiso 1 1 calc R . .
C11 C -0.01292(19) 0.11559(17) -0.07700(13) 0.0195(7) Uani 1 1 d . . .
C12 C -0.0457(2) 0.07126(17) -0.11012(13) 0.0213(7) Uani 1 1 d . . .
H12A H -0.0380 0.0753 -0.1445 0.026 Uiso 1 1 calc R . .
C13 C -0.0881(2) 0.02338(17) -0.09165(13) 0.0280(9) Uani 1 1 d . . .
H13A H -0.1105 -0.0070 -0.1130 0.034 Uiso 1 1 calc R . .
C14 C -0.0989(3) 0.01852(18) -0.04118(14) 0.0334(10) Uani 1 1 d . . .
H14A H -0.1293 -0.0149 -0.0282 0.040 Uiso 1 1 calc R . .
C15 C -0.0660(2) 0.06157(15) -0.01027(12) 0.0180(7) Uani 1 1 d . . .
C16 C -0.0773(2) 0.05940(15) 0.04430(12) 0.0192(7) Uani 1 1 d . . .
C17 C -0.1275(2) 0.01543(17) 0.06541(13) 0.0243(8) Uani 1 1 d . . .
H17A H -0.1555 -0.0136 0.0456 0.029 Uiso 1 1 calc R . .
C18 C -0.1358(2) 0.01493(18) 0.11609(14) 0.0282(9) Uani 1 1 d . . .
H18A H -0.1702 -0.0142 0.1313 0.034 Uiso 1 1 calc R . .
C19 C -0.0938(2) 0.05697(17) 0.14404(13) 0.0270(8) Uani 1 1 d . . .
H19A H -0.0976 0.0570 0.1788 0.032 Uiso 1 1 calc R . .
C20 C -0.0460(3) 0.09922(18) 0.11977(12) 0.0278(9) Uani 1 1 d . . .
H20A H -0.0175 0.1288 0.1388 0.033 Uiso 1 1 calc R . .
O1W O 0.0764(2) 0.22983(14) 0.15625(11) 0.0245(6) Uani 1 1 d . . .
H1 H 0.087(3) 0.236(2) 0.131(2) 0.051(17) Uiso 1 1 d . . .
H11 H 0.108(5) 0.245(4) 0.170(4) 0.02(2) Uiso 0.50 1 d P . .
H12 H 0.029(5) 0.236(4) 0.162(3) 0.02(2) Uiso 0.50 1 d P . .
O2W O 0.07184(18) 0.13683(14) 0.22671(11) 0.0283(6) Uani 1 1 d . . .
H21 H 0.0920 0.1004 0.2255 0.042 Uiso 0.50 1 d PR . .
H2 H 0.072(3) 0.164(3) 0.206(2) 0.060(17) Uiso 1 1 d . . .
H22 H 0.031(4) 0.141(4) 0.242(3) 0.03(2) Uiso 0.50 1 d P . .
O3W O 0.1137(2) 0.01312(15) 0.21669(10) 0.0271(6) Uani 1 1 d . . .
H3 H 0.080(4) -0.016(3) 0.221(2) 0.07(2) Uiso 1 1 d . . .
H31 H 0.153(5) 0.006(4) 0.224(3) 0.01(2) Uiso 0.50 1 d P . .
H32 H 0.087(5) 0.047(4) 0.218(3) 0.03(2) Uiso 0.50 1 d P . .
O4W O 0.2500 0.0000 0.2693(2) 0.0308(10) Uani 1 2 d S . .
H41 H 0.220(6) -0.003(5) 0.249(4) 0.04(3) Uiso 0.50 1 d P . .
H42 H 0.256(10) 0.026(7) 0.287(5) 0.10(6) Uiso 0.50 1 d P . .
O5W O 0.2827(2) 0.11315(17) 0.31529(11) 0.0301(7) Uani 1 1 d . . .
H5 H 0.255(3) 0.136(2) 0.3049(16) 0.021(12) Uiso 1 1 d . . .
H51 H 0.270(5) 0.074(5) 0.301(3) 0.032 Uiso 0.50 1 d P . .
H52 H 0.326(6) 0.126(4) 0.312(3) 0.032 Uiso 0.50 1 d P . .
O6W O 0.17534(18) 0.20158(15) 0.28508(11) 0.0266(6) Uani 1 1 d . . .
H6 H 0.141(3) 0.178(3) 0.268(2) 0.053(16) Uiso 1 1 d . . .
H61 H 0.152(8) 0.222(7) 0.302(5) 0.079 Uiso 0.50 1 d P . .
H62 H 0.192(4) 0.224(3) 0.264(3) 0.004(17) Uiso 0.50 1 d P . .
O7W O 0.0000 -0.0707(2) 0.2500 0.0280(9) Uani 1 2 d S . .
H7 H -0.024(3) -0.093(2) 0.2288(17) 0.038(13) Uiso 1 1 d . . .
O8W O 0.43231(19) 0.15994(15) 0.31039(10) 0.0265(6) Uani 1 1 d . . .
H8 H 0.450(3) 0.163(2) 0.3413(19) 0.036(12) Uiso 1 1 d . . .
H81 H 0.397(9) 0.150(7) 0.298(5) 0.10(6) Uiso 0.50 1 d P . .
H82 H 0.452(5) 0.192(4) 0.292(3) 0.03(2) Uiso 0.50 1 d P . .
O9W O 0.5000 0.2500 0.2500 0.0330(14) Uani 1 4 d S . .
H9 H 0.477(5) 0.228(4) 0.269(3) 0.02(2) Uiso 0.50 1 d P . .

loop_
_atom_site_aniso_label
_atom_site_aniso_U_11
_atom_site_aniso_U_22
_atom_site_aniso_U_33
_atom_site_aniso_U_23
_atom_site_aniso_U_13
_atom_site_aniso_U_12
Ag1 0.02333(15) 0.02427(14) 0.01791(13) 0.00147(10) -0.00103(10) -0.00988(12)
Ag2 0.02218(14) 0.01953(13) 0.01733(13) -0.00236(10) 0.00189(10) -0.00708(11)
N1 0.0200(15) 0.0226(15) 0.0121(13) -0.0005(11) -0.0025(11) -0.0020(13)
N2 0.0211(16) 0.0250(16) 0.0185(15) 0.0035(12) -0.0038(11) -0.0097(13)
N3 0.0147(14) 0.0180(14) 0.0158(14) 0.0037(11) 0.0012(11) 0.0012(12)
N4 0.0377(19) 0.0200(15) 0.0160(14) 0.0000(12) 0.0056(13) -0.0061(14)
O1 0.0243(13) 0.0311(14) 0.0137(12) -0.0007(10) 0.0047(9) -0.0073(11)
O2 0.0287(14) 0.0305(14) 0.0135(12) -0.0005(10) 0.0034(10) -0.0108(12)
C1 0.0182(18) 0.0168(16) 0.0147(15) -0.0027(12) 0.0010(12) -0.0039(14)
C2 0.0215(19) 0.0221(19) 0.0168(17) -0.0012(13) -0.0050(13) -0.0002(15)
C3 0.0194(19) 0.0184(17) 0.0242(18) -0.0046(14) -0.0079(14) -0.0021(14)
C4 0.023(2) 0.026(2) 0.025(2) 0.0004(15) 0.0026(14) -0.0084(16)
C5 0.0151(17) 0.0176(17) 0.0208(17) 0.0027(13) 0.0032(13) 0.0007(14)
C6 0.0206(18) 0.0193(17) 0.0155(16) -0.0021(13) 0.0049(13) 0.0030(14)
C7 0.032(2) 0.046(3) 0.028(2) 0.0028(18) 0.0004(16) -0.024(2)
C8 0.036(3) 0.051(3) 0.033(2) 0.011(2) 0.0045(18) -0.019(2)
C9 0.035(2) 0.031(2) 0.0190(18) 0.0090(15) 0.0015(15) -0.0002(18)
C10 0.035(2) 0.032(2) 0.0187(18) 0.0007(15) -0.0001(15) -0.0079(18)
C11 0.0116(18) 0.0209(18) 0.0259(18) 0.0016(14) -0.0009(12) -0.0002(14)
C12 0.024(2) 0.0240(18) 0.0162(17) 0.0002(14) -0.0017(13) -0.0087(16)
C13 0.048(2) 0.0188(18) 0.0175(17) -0.0084(14) -0.0027(16) -0.0042(18)
C14 0.053(3) 0.023(2) 0.0234(19) -0.0082(15) 0.0098(18) -0.028(2)
C15 0.0167(17) 0.0131(17) 0.0241(18) -0.0018(13) -0.0026(13) 0.0026(14)
C16 0.028(2) 0.0099(15) 0.0197(17) -0.0042(12) 0.0020(13) -0.0034(14)
C17 0.030(2) 0.0174(18) 0.025(2) 0.0011(14) -0.0028(15) -0.0080(16)
C18 0.035(2) 0.024(2) 0.025(2) 0.0040(15) 0.0086(16) -0.0066(17)
C19 0.038(2) 0.027(2) 0.0156(17) -0.0029(14) 0.0033(15) -0.0004(18)
C20 0.048(3) 0.026(2) 0.0098(16) -0.0019(14) -0.0030(15) -0.0070(18)
O1W 0.0302(18) 0.0304(16) 0.0129(14) -0.0006(11) 0.0019(12) -0.0063(14)
O2W 0.0317(18) 0.0277(15) 0.0255(15) 0.0083(12) 0.0041(12) 0.0012(13)
O3W 0.0268(19) 0.0264(17) 0.0280(16) 0.0014(12) 0.0032(12) -0.0051(15)
O4W 0.033(3) 0.029(2) 0.030(3) 0.000 0.000 -0.001(2)
O5W 0.0269(17) 0.0327(18) 0.0307(16) 0.0039(13) -0.0075(13) 0.0033(15)
O6W 0.0276(16) 0.0304(16) 0.0218(15) 0.0024(12) -0.0022(11) 0.0006(13)
O7W 0.032(2) 0.027(2) 0.025(2) 0.000 -0.0037(17) 0.000
O8W 0.0307(17) 0.0339(17) 0.0149(14) 0.0027(11) -0.0036(11) 0.0000(13)
O9W 0.052(4) 0.026(4) 0.021(3) 0.000 0.000 0.000

loop_
_atom_type_symbol
_atom_type_description
_atom_type_scat_dispersion_real
_atom_type_scat_dispersion_imag
_atom_type_scat_source
C C 0.0033 0.0016 'International Tables Vol C Tables 4.2.6.8 and 6.1.1.4'
H H 0.0000 0.0000 'International Tables Vol C Tables 4.2.6.8 and 6.1.1.4'
N N 0.0061 0.0033 'International Tables Vol C Tables 4.2.6.8 and 6.1.1.4'
O O 0.0106 0.0060 'International Tables Vol C Tables 4.2.6.8 and 6.1.1.4'
Ag Ag -0.8971 1.1015 'International Tables Vol C Tables 4.2.6.8 and 6.1.1.4'

loop_
_geom_angle_atom_site_label_1
_geom_angle_atom_site_label_2
_geom_angle_atom_site_label_3
_geom_angle
_geom_angle_site_symmetry_1
_geom_angle_site_symmetry_3
_geom_angle_publ_flag
O2 Ag1 N1 163.12(10) . . ?
O2 Ag1 N2 118.22(10) . . ?
N1 Ag1 N2 73.25(10) . . ?
O2 Ag1 Ag2 81.68(6) . . ?
N1 Ag1 Ag2 85.90(7) . . ?
N2 Ag1 Ag2 159.03(7) . . ?
O2 Ag1 Ag1 69.06(7) . 6_455 ?
N1 Ag1 Ag1 117.87(8) . 6_455 ?
N2 Ag1 Ag1 118.91(7) . 6_455 ?
Ag2 Ag1 Ag1 72.664(9) . 6_455 ?
O2 Ag1 Ag2 113.63(7) . 6_455 ?
N1 Ag1 Ag2 68.92(7) . 6_455 ?
N2 Ag1 Ag2 112.33(8) . 6_455 ?
Ag2 Ag1 Ag2 60.111(11) . 6_455 ?
Ag1 Ag1 Ag2 49.622(8) 6_455 6_455 ?
O1 Ag2 N3 163.63(9) . . ?
O1 Ag2 N4 118.85(10) . . ?
N3 Ag2 N4 73.16(10) . . ?
O1 Ag2 Ag1 81.42(6) . . ?
N3 Ag2 Ag1 85.72(7) . . ?
N4 Ag2 Ag1 158.73(7) . . ?
O1 Ag2 Ag2 63.82(7) . 6_455 ?
N3 Ag2 Ag2 121.05(7) . 6_455 ?
N4 Ag2 Ag2 122.13(8) . 6_455 ?
Ag1 Ag2 Ag2 70.930(9) . 6_455 ?
O1 Ag2 Ag1 108.27(7) . 6_455 ?
N3 Ag2 Ag1 72.59(7) . 6_455 ?
N4 Ag2 Ag1 115.95(8) . 6_455 ?
Ag1 Ag2 Ag1 57.714(12) . 6_455 ?
Ag2 Ag2 Ag1 48.960(7) 6_455 6_455 ?
C1 N1 C5 119.5(3) . . ?
C1 N1 Ag1 122.0(2) . . ?
C5 N1 Ag1 118.2(2) . . ?
C6 N2 C10 120.2(3) . . ?
C6 N2 Ag1 113.3(2) . . ?
C10 N2 Ag1 126.1(2) . . ?
C11 N3 C15 119.9(3) . . ?
C11 N3 Ag2 122.3(2) . . ?
C15 N3 Ag2 117.9(2) . . ?
C16 N4 C20 118.6(3) . . ?
C16 N4 Ag2 113.8(2) . . ?
C20 N4 Ag2 127.1(3) . . ?
C1 O1 Ag2 130.2(2) . . ?
C11 O2 Ag1 130.3(2) . . ?
O1 C1 N1 119.8(3) . . ?
O1 C1 C2 119.8(3) . . ?
N1 C1 C2 120.4(3) . . ?
C3 C2 C1 119.5(3) . . ?
C2 C3 C4 119.9(3) . . ?
C3 C4 C5 119.5(3) . . ?
N1 C5 C4 121.2(3) . . ?
N1 C5 C6 115.7(3) . . ?
C4 C5 C6 123.1(3) . . ?
N2 C6 C7 119.7(3) . . ?
N2 C6 C5 118.9(3) . . ?
C7 C6 C5 121.4(3) . . ?
C8 C7 C6 119.5(4) . . ?
C9 C8 C7 120.5(4) . . ?
C8 C9 C10 117.2(4) . . ?
N2 C10 C9 122.9(4) . . ?
O2 C11 N3 120.0(3) . . ?
O2 C11 C12 118.7(3) . . ?
N3 C11 C12 121.3(3) . . ?
C13 C12 C11 118.4(3) . . ?
C12 C13 C14 119.8(3) . . ?
C15 C14 C13 120.4(3) . . ?
N3 C15 C14 120.2(3) . . ?
N3 C15 C16 117.2(3) . . ?
C14 C15 C16 122.6(3) . . ?
N4 C16 C17 122.0(3) . . ?
N4 C16 C15 117.4(3) . . ?
C17 C16 C15 120.6(3) . . ?
C18 C17 C16 118.6(3) . . ?
C19 C18 C17 119.6(4) . . ?
C18 C19 C20 117.7(3) . . ?
N4 C20 C19 123.6(4) . . ?

loop_
_geom_bond_atom_site_label_1
_geom_bond_atom_site_label_2
_geom_bond_distance
_geom_bond_site_symmetry_2
_geom_bond_publ_flag
Ag1 O2 2.172(2) . ?
Ag1 N1 2.220(3) . ?
Ag1 N2 2.357(3) . ?
Ag1 Ag2 2.7716(4) . ?
Ag1 Ag1 3.0757(6) 6_455 ?
Ag1 Ag2 3.4729(4) 6_455 ?
Ag2 O1 2.182(2) . ?
Ag2 N3 2.223(3) . ?
Ag2 N4 2.372(3) . ?
Ag2 Ag2 3.1859(6) 6_455 ?
Ag2 Ag1 3.4729(4) 6_455 ?
N1 C1 1.348(4) . ?
N1 C5 1.366(4) . ?
N2 C6 1.329(4) . ?
N2 C10 1.338(5) . ?
N3 C11 1.336(5) . ?
N3 C15 1.363(4) . ?
N4 C16 1.329(4) . ?
N4 C20 1.334(4) . ?
O1 C1 1.300(4) . ?
O2 C11 1.311(4) . ?
C1 C2 1.417(5) . ?
C2 C3 1.358(5) . ?
C3 C4 1.381(5) . ?
C4 C5 1.383(5) . ?
C5 C6 1.490(5) . ?
C6 C7 1.390(5) . ?
C7 C8 1.386(6) . ?
C8 C9 1.356(6) . ?
C9 C10 1.385(5) . ?
C11 C12 1.422(5) . ?
C12 C13 1.347(5) . ?
C13 C14 1.393(5) . ?
C14 C15 1.366(5) . ?
C15 C16 1.502(5) . ?
C16 C17 1.393(5) . ?
C17 C18 1.390(5) . ?
C18 C19 1.376(5) . ?
C19 C20 1.383(5) . ?

loop_
_geom_hbond_atom_site_label_D
_geom_hbond_atom_site_label_H
_geom_hbond_atom_site_label_A
_geom_hbond_distance_DH
_geom_hbond_distance_HA
_geom_hbond_distance_DA
_geom_hbond_angle_DHA
_geom_hbond_site_symmetry_A
O1W H1 O1 0.73(6) 1.93(6) 2.649(4) 172(6) .
O1W H11 O6W 0.73(10) 2.03(10) 2.746(4) 167(9) 8_455
O1W H12 O1W 0.84(8) 1.94(8) 2.738(7) 159(8) 6_455
O2W H21 O3W 0.85 1.91 2.745(4) 166.5 .
O2W H2 O1W 0.82(5) 1.94(6) 2.762(4) 178(6) .
O2W H22 O2W 0.82(7) 1.94(8) 2.756(6) 169(8) 3
O3W H3 O7W 0.86(6) 1.95(7) 2.787(4) 164(5) .
O3W H31 O4W 0.72(9) 2.06(9) 2.743(5) 158(9) .
O3W H32 O2W 0.86(10) 1.94(10) 2.745(4) 155(8) .
O4W H41 O3W 0.76(11) 2.04(11) 2.743(5) 154(10) .
O4W H42 O5W 0.74(17) 2.06(17) 2.775(4) 161(14) .
O5W H5 O6W 0.73(4) 2.02(5) 2.751(4) 173(5) .
O5W H51 O4W 0.94(11) 1.83(11) 2.775(4) 177(8) .
O5W H52 O8W 0.79(11) 1.95(11) 2.738(5) 175(9) .
O6W H6 O2W 0.90(6) 1.85(6) 2.747(4) 174(5) .
O6W H61 O1W 0.75(15) 2.00(15) 2.746(4) 172(14) 8_455
O6W H62 O6W 0.80(7) 2.10(7) 2.815(6) 150(7) 8_455
O7W H7 O8W 0.85(4) 1.94(4) 2.767(4) 166(5) 4_455
O8W H8 O2 0.90(5) 1.78(5) 2.677(4) 171(4) 12_656
O8W H81 O5W 0.72(16) 2.14(16) 2.738(5) 141(15) .
O8W H82 O9W 0.91(10) 1.87(10) 2.780(3) 172(8) .
O9W H9 O8W 0.79(7) 2.00(7) 2.780(3) 169(8) .
